data_2215447
loop_
_publ_author_name
'Fang, Hua'
'Fang, Mei-Juan'
'Zhao, Yu-Fen'

_publ_section_title
;
 Diethyl hydroxy(4-methoxyphenyl)methylphosphonate
;
_journal_coeditor_code DN2226
_journal_issue 10
_journal_name_full 'Acta Crystallographica Section E'
_journal_page_first o4002
_journal_page_last o4002
_journal_paper_doi 10.1107/S1600536807043280
_journal_volume 63
_journal_year 2007
_chemical_formula_iupac 'C12 H19 O5 P'
_chemical_formula_moiety 'C12 H19 O5 P'
_chemical_formula_sum 'C12 H19 O5 P'
_chemical_formula_weight 274.24
_chemical_name_systematic
;
 diethyl hydroxy(4-methoxyphenyl)methylphosphonate
;
_space_group_IT_number 14
_symmetry_cell_setting monoclinic
_symmetry_space_group_name_Hall '-P 2yn'
_symmetry_space_group_name_H-M 'P 1 21/n 1'
_atom_sites_solution_hydrogens geom
_atom_sites_solution_primary direct
_atom_sites_solution_secondary difmap
_audit_creation_method SHELXL-97
_cell_angle_alpha 90.00
_cell_angle_beta 105.228(7)
_cell_angle_gamma 90.00
_cell_formula_units_Z 4
_cell_length_a 10.454(4)
_cell_length_b 7.745(3)
_cell_length_c 18.021(7)
_cell_measurement_reflns_used 1884
_cell_measurement_temperature 273(2)
_cell_measurement_theta_max 25.12
_cell_measurement_theta_min 2.58
_cell_volume 1407.9(9)
_computing_cell_refinement 'SAINT (Bruker, 2001)'
_computing_data_collection 'SMART (Bruker, 2001)'
_computing_data_reduction 'SAINT (Bruker, 2001)'
_computing_molecular_graphics 'ORTEP-3 for Windows (Farrugia, 1997) and PLATON (Spek, 2003)'
_computing_publication_material SHELXL97
_computing_structure_refinement 'SHELXL97 (Sheldrick, 1997)'
_computing_structure_solution 'SHELXS97 (Sheldrick, 1997)'
_diffrn_ambient_temperature 273(2)
_diffrn_measured_fraction_theta_full 0.991
_diffrn_measured_fraction_theta_max 0.991
_diffrn_measurement_device_type 'Bruker APEX area-detector diffractometer'
_diffrn_measurement_method '\f and \w scan'
_diffrn_radiation_monochromator graphite
_diffrn_radiation_source 'fine-focus sealed tube'
_diffrn_radiation_type MoK\a
_diffrn_radiation_wavelength 0.71073
_diffrn_reflns_av_R_equivalents 0.0681
_diffrn_reflns_av_sigmaI/netI 0.0729
_diffrn_reflns_limit_h_max 13
_diffrn_reflns_limit_h_min -12
_diffrn_reflns_limit_k_max 9
_diffrn_reflns_limit_k_min -9
_diffrn_reflns_limit_l_max 22
_diffrn_reflns_limit_l_min -18
_diffrn_reflns_number 7612
_diffrn_reflns_theta_full 26.50
_diffrn_reflns_theta_max 26.50
_diffrn_reflns_theta_min 2.05
_diffrn_standards_number 0
_exptl_absorpt_coefficient_mu 0.205
_exptl_absorpt_correction_T_max 0.9640
_exptl_absorpt_correction_T_min 0.9410
_exptl_absorpt_correction_type multi-scan
_exptl_absorpt_process_details '(SADABS; Bruker, 2001)'
_exptl_crystal_colour colourless
_exptl_crystal_density_diffrn 1.294
_exptl_crystal_density_method 'not measured'
_exptl_crystal_description block
_exptl_crystal_F_000 584
_exptl_crystal_size_max 0.30
_exptl_crystal_size_mid 0.20
_exptl_crystal_size_min 0.18
_refine_diff_density_max 0.342
_refine_diff_density_min -0.233
_refine_ls_extinction_method none
_refine_ls_goodness_of_fit_ref 1.058
_refine_ls_hydrogen_treatment constr
_refine_ls_matrix_type full
_refine_ls_number_parameters 163
_refine_ls_number_reflns 2891
_refine_ls_number_restraints 0
_refine_ls_restrained_S_all 1.058
_refine_ls_R_factor_all 0.0940
_refine_ls_R_factor_gt 0.0645
_refine_ls_shift/su_max 0.000
_refine_ls_shift/su_mean 0.000
_refine_ls_structure_factor_coef Fsqd
_refine_ls_weighting_details 'calc w=1/[\s^2^(Fo^2^)+(0.0544P)^2^+0.2100P] where P=(Fo^2^+2Fc^2^)/3'
_refine_ls_weighting_scheme calc
_refine_ls_wR_factor_gt 0.1493
_refine_ls_wR_factor_ref 0.1586
_reflns_number_gt 1818
_reflns_number_total 2891
_reflns_threshold_expression I>2\s(I)
_cod_data_source_file dn2226.cif
_cod_data_source_block I
_cod_original_cell_volume 1407.8(9)
_cod_original_sg_symbol_H-M 'P 21/n'
_cod_database_code 2215447
_cod_database_fobs_code 2215447

loop_
_symmetry_equiv_pos_as_xyz
'x, y, z'
'-x+1/2, y+1/2, -z+1/2'
'-x, -y, -z'
'x-1/2, -y-1/2, z-1/2'

loop_
_atom_site_type_symbol
_atom_site_label
_atom_site_fract_x
_atom_site_fract_y
_atom_site_fract_z
_atom_site_U_iso_or_equiv
_atom_site_adp_type
_atom_site_calc_flag
_atom_site_refinement_flags
_atom_site_occupancy
P P1 0.14301(7) 0.22551(10) 0.12858(4) 0.0579(3) Uani d . 1
C C1 0.1690(2) 0.3440(4) 0.21623(17) 0.0585(8) Uani d . 1
H H1A 0.1783 0.4665 0.2051 0.070 Uiso calc R 1
O O1 0.29092(16) 0.2847(3) 0.26315(12) 0.0686(6) Uani d . 1
H H1B 0.3220 0.3574 0.2960 0.103 Uiso calc R 1
C C2 0.0569(2) 0.3249(3) 0.25236(16) 0.0538(7) Uani d . 1
O O2 0.12622(17) 0.0406(2) 0.13491(10) 0.0610(5) Uani d . 1
O O3 0.2581(2) 0.2753(3) 0.09399(13) 0.0794(7) Uani d . 1
C C3 0.0574(3) 0.2032(4) 0.30721(17) 0.0631(8) Uani d . 1
H H3A 0.1283 0.1268 0.3217 0.076 Uiso calc R 1
O O4 0.0233(2) 0.3229(3) 0.07794(13) 0.0766(6) Uani d . 1
C C4 -0.0443(3) 0.1923(4) 0.34103(18) 0.0711(9) Uani d . 1
H H4A -0.0413 0.1103 0.3792 0.085 Uiso calc R 1
O O5 -0.2459(2) 0.2769(3) 0.35739(14) 0.0913(8) Uani d . 1
C C5 -0.1500(3) 0.2997(4) 0.31971(18) 0.0643(8) Uani d . 1
C C6 -0.1545(3) 0.4176(5) 0.2642(2) 0.0738(9) Uani d . 1
H H6A -0.2276 0.4898 0.2483 0.089 Uiso calc R 1
C C7 -0.0514(3) 0.4306(4) 0.23163(19) 0.0683(8) Uani d . 1
H H7A -0.0547 0.5139 0.1940 0.082 Uiso calc R 1
C C8 0.3671(5) 0.1724(7) 0.0963(4) 0.154(2) Uani d . 1
H H8A 0.4157 0.1605 0.1499 0.185 Uiso calc R 1
H H8B 0.3342 0.0585 0.0785 0.185 Uiso calc R 1
C C9 -0.0663(4) 0.2564(5) 0.0107(2) 0.1039(13) Uani d . 1
H H9A -0.0628 0.1312 0.0115 0.125 Uiso calc R 1
H H9B -0.0407 0.2960 -0.0344 0.125 Uiso calc R 1
C C10 0.4525(5) 0.2167(7) 0.0581(3) 0.143(2) Uani d . 1
H H10B 0.5230 0.1335 0.0672 0.215 Uiso calc R 1
H H10C 0.4883 0.3284 0.0750 0.215 Uiso calc R 1
H H10D 0.4089 0.2206 0.0042 0.215 Uiso calc R 1
C C11 -0.1979(4) 0.3120(7) 0.0065(3) 0.142(2) Uani d . 1
H H11A -0.2576 0.2658 -0.0390 0.214 Uiso calc R 1
H H11B -0.2016 0.4359 0.0048 0.214 Uiso calc R 1
H H11C -0.2233 0.2719 0.0510 0.214 Uiso calc R 1
C C12 -0.3571(3) 0.3881(6) 0.3378(3) 0.1105(14) Uani d . 1
H H12A -0.4172 0.3592 0.3681 0.166 Uiso calc R 1
H H12B -0.4012 0.3751 0.2842 0.166 Uiso calc R 1
H H12C -0.3283 0.5055 0.3479 0.166 Uiso calc R 1

loop_
_atom_site_aniso_label
_atom_site_aniso_U_11
_atom_site_aniso_U_22
_atom_site_aniso_U_33
_atom_site_aniso_U_12
_atom_site_aniso_U_13
_atom_site_aniso_U_23
P1 0.0565(5) 0.0514(5) 0.0661(5) 0.0027(4) 0.0168(4) 0.0044(4)
C1 0.0453(15) 0.0469(17) 0.081(2) -0.0007(13) 0.0119(14) -0.0014(14)
O1 0.0438(11) 0.0669(14) 0.0886(15) 0.0018(9) 0.0057(10) -0.0180(11)
C2 0.0452(15) 0.0466(17) 0.0645(18) 0.0029(12) 0.0056(13) -0.0098(13)
O2 0.0687(12) 0.0461(12) 0.0671(13) -0.0026(9) 0.0157(10) -0.0039(9)
O3 0.0787(14) 0.0681(15) 0.1036(18) 0.0080(12) 0.0456(13) 0.0170(12)
C3 0.0542(17) 0.067(2) 0.0642(19) 0.0183(15) 0.0087(15) -0.0023(15)
O4 0.0772(14) 0.0683(16) 0.0764(15) 0.0111(11) 0.0065(12) 0.0024(11)
C4 0.0676(19) 0.078(2) 0.070(2) 0.0145(17) 0.0220(17) 0.0075(16)
O5 0.0689(14) 0.116(2) 0.0976(18) 0.0117(14) 0.0382(13) -0.0108(14)
C5 0.0498(17) 0.077(2) 0.066(2) 0.0040(16) 0.0162(15) -0.0154(17)
C6 0.0543(17) 0.075(2) 0.090(2) 0.0214(16) 0.0157(17) -0.0023(19)
C7 0.0574(17) 0.057(2) 0.090(2) 0.0149(15) 0.0186(16) 0.0101(16)
C8 0.111(3) 0.140(5) 0.249(7) 0.039(3) 0.114(4) 0.073(4)
C9 0.109(3) 0.098(3) 0.086(3) 0.014(2) -0.009(2) -0.010(2)
C10 0.126(4) 0.155(5) 0.172(5) 0.025(4) 0.082(4) 0.017(4)
C11 0.089(3) 0.140(5) 0.163(5) 0.002(3) -0.030(3) 0.025(4)
C12 0.067(2) 0.129(4) 0.147(4) 0.020(2) 0.049(2) -0.025(3)

loop_
_atom_type_symbol
_atom_type_description
_atom_type_scat_dispersion_real
_atom_type_scat_dispersion_imag
_atom_type_scat_source
C C 0.0033 0.0016 'International Tables Vol C Tables 4.2.6.8 and 6.1.1.4'
H H 0.0000 0.0000 'International Tables Vol C Tables 4.2.6.8 and 6.1.1.4'
O O 0.0106 0.0060 'International Tables Vol C Tables 4.2.6.8 and 6.1.1.4'
P P 0.1023 0.0942 'International Tables Vol C Tables 4.2.6.8 and 6.1.1.4'

loop_
_geom_angle_atom_site_label_1
_geom_angle_atom_site_label_2
_geom_angle_atom_site_label_3
_geom_angle
_geom_angle_publ_flag
O2 P1 O4 115.73(12) no
O2 P1 O3 113.70(12) no
O4 P1 O3 103.71(13) no
O2 P1 C1 115.56(13) no
O4 P1 C1 100.60(13) no
O3 P1 C1 105.98(13) no
O1 C1 C2 113.4(2) no
O1 C1 P1 105.49(18) no
C2 C1 P1 112.39(18) no
O1 C1 H1A 108.5 no
C2 C1 H1A 108.5 no
P1 C1 H1A 108.5 no
C1 O1 H1B 109.5 no
C3 C2 C7 117.2(3) no
C3 C2 C1 122.1(2) no
C7 C2 C1 120.7(3) no
C8 O3 P1 124.6(2) no
C4 C3 C2 120.8(3) no
C4 C3 H3A 119.6 no
C2 C3 H3A 119.6 no
C9 O4 P1 125.4(2) no
C5 C4 C3 120.6(3) no
C5 C4 H4A 119.7 no
C3 C4 H4A 119.7 no
C5 O5 C12 117.4(3) no
C6 C5 C4 119.6(3) no
C6 C5 O5 124.9(3) no
C4 C5 O5 115.5(3) no
C5 C6 C7 119.6(3) no
C5 C6 H6A 120.2 no
C7 C6 H6A 120.2 no
C6 C7 C2 122.1(3) no
C6 C7 H7A 119.0 no
C2 C7 H7A 119.0 no
C10 C8 O3 120.3(4) no
C10 C8 H8A 107.3 no
O3 C8 H8A 107.3 no
C10 C8 H8B 107.3 no
O3 C8 H8B 107.3 no
H8A C8 H8B 106.9 no
O4 C9 C11 110.3(3) no
O4 C9 H9A 109.6 no
C11 C9 H9A 109.6 no
O4 C9 H9B 109.6 no
C11 C9 H9B 109.6 no
H9A C9 H9B 108.1 no
C8 C10 H10B 109.5 no
C8 C10 H10C 109.5 no
H10B C10 H10C 109.5 no
C8 C10 H10D 109.5 no
H10B C10 H10D 109.5 no
H10C C10 H10D 109.5 no
C9 C11 H11A 109.5 no
C9 C11 H11B 109.5 no
H11A C11 H11B 109.5 no
C9 C11 H11C 109.5 no
H11A C11 H11C 109.5 no
H11B C11 H11C 109.5 no
O5 C12 H12A 109.5 no
O5 C12 H12B 109.5 no
H12A C12 H12B 109.5 no
O5 C12 H12C 109.5 no
H12A C12 H12C 109.5 no
H12B C12 H12C 109.5 no

loop_
_geom_bond_atom_site_label_1
_geom_bond_atom_site_label_2
_geom_bond_distance
_geom_bond_publ_flag
P1 O2 1.451(2) no
P1 O4 1.539(2) no
P1 O3 1.543(2) no
P1 C1 1.785(3) no
C1 O1 1.408(3) no
C1 C2 1.490(4) no
C1 H1A 0.9800 no
O1 H1B 0.8200 no
C2 C3 1.364(4) no
C2 C7 1.367(4) no
O3 C8 1.382(4) no
C3 C4 1.360(4) no
C3 H3A 0.9300 no
O4 C9 1.420(4) no
C4 C5 1.356(4) no
C4 H4A 0.9300 no
O5 C5 1.362(3) no
O5 C12 1.415(4) no
C5 C6 1.346(5) no
C6 C7 1.359(4) no
C6 H6A 0.9300 no
C7 H7A 0.9300 no
C8 C10 1.308(5) no
C8 H8A 0.9700 no
C8 H8B 0.9700 no
C9 C11 1.425(5) no
C9 H9A 0.9700 no
C9 H9B 0.9700 no
C10 H10B 0.9600 no
C10 H10C 0.9600 no
C10 H10D 0.9600 no
C11 H11A 0.9600 no
C11 H11B 0.9600 no
C11 H11C 0.9600 no
C12 H12A 0.9600 no
C12 H12B 0.9600 no
C12 H12C 0.9600 no

loop_
_geom_hbond_atom_site_label_D
_geom_hbond_atom_site_label_H
_geom_hbond_atom_site_label_A
_geom_hbond_site_symmetry_A
_geom_hbond_distance_DH
_geom_hbond_distance_HA
_geom_hbond_distance_DA
_geom_hbond_angle_DHA
_geom_hbond_publ_flag
O1 H1B O2 2 0.82 1.87 2.687(3) 172.7 y

loop_
_geom_torsion_atom_site_label_1
_geom_torsion_atom_site_label_2
_geom_torsion_atom_site_label_3
_geom_torsion_atom_site_label_4
_geom_torsion
_geom_torsion_publ_flag
O2 P1 C1 O1 64.4(2) no
O4 P1 C1 O1 -170.20(17) no
O3 P1 C1 O1 -62.5(2) no
O2 P1 C1 C2 -59.6(2) no
O4 P1 C1 C2 65.8(2) no
O3 P1 C1 C2 173.50(19) no
O1 C1 C2 C3 -25.5(4) no
P1 C1 C2 C3 94.0(3) no
O1 C1 C2 C7 154.2(3) no
P1 C1 C2 C7 -86.3(3) no
O2 P1 O3 C8 -24.8(4) no
O4 P1 O3 C8 -151.3(4) no
C1 P1 O3 C8 103.2(4) no
C7 C2 C3 C4 -1.9(4) no
C1 C2 C3 C4 177.8(3) no
O2 P1 O4 C9 -33.9(3) no
O3 P1 O4 C9 91.3(3) no
C1 P1 O4 C9 -159.2(3) no
C2 C3 C4 C5 1.5(5) no
C3 C4 C5 C6 0.4(5) no
C3 C4 C5 O5 179.9(3) no
C12 O5 C5 C6 -1.5(5) no
C12 O5 C5 C4 179.0(3) no
C4 C5 C6 C7 -1.7(5) no
O5 C5 C6 C7 178.8(3) no
C5 C6 C7 C2 1.2(5) no
C3 C2 C7 C6 0.6(4) no
C1 C2 C7 C6 -179.2(3) no
P1 O3 C8 C10 172.4(4) no
P1 O4 C9 C11 142.0(3) no

loop_
_cod_related_entry_id
_cod_related_entry_database
_cod_related_entry_code
1 ChemSpider 90167
